data_4123776
loop_
_publ_author_name
'Xiao, Qing'
'Young, Kyle'
'Zakarian, Armen'

_publ_section_title
;
 Total synthesis and structural revision of (+)-muironolide a.
;
_journal_issue 18
_journal_name_full 'Journal of the American Chemical Society'
_journal_page_first 5907
_journal_page_last 5910
_journal_paper_doi 10.1021/jacs.5b03531
_journal_volume 137
_journal_year 2015
_chemical_formula_sum 'C47 H80 Cl4 N O9'
_chemical_formula_weight 944.92
_chemical_name_systematic
; 
 ? 
;
_space_group_IT_number 5
_symmetry_space_group_name_Hall 'C 2y'
_symmetry_space_group_name_H-M 'C 1 2 1'
_atom_sites_solution_hydrogens geom
_atom_sites_solution_primary direct
_atom_sites_solution_secondary difmap
_audit_creation_method SHELXL-97
_cell_angle_alpha 90.00
_cell_angle_beta 90.84(3)
_cell_angle_gamma 90.00
_cell_formula_units_Z 4
_cell_length_a 35.08(4)
_cell_length_b 7.555(9)
_cell_length_c 17.70(2)
_cell_measurement_temperature 100(2)
_cell_volume 4691(9)
_computing_structure_refinement 'SHELXL-97 (Sheldrick, 2008)'
_computing_structure_solution 'SHELXS-97 (Sheldrick, 2008)'
_diffrn_ambient_temperature 100(2)
_diffrn_measured_fraction_theta_full 0.931
_diffrn_measured_fraction_theta_max 0.931
_diffrn_radiation_monochromator graphite
_diffrn_radiation_source 'fine-focus sealed tube'
_diffrn_radiation_type MoK\a
_diffrn_radiation_wavelength 0.71073
_diffrn_reflns_av_R_equivalents 0.1493
_diffrn_reflns_av_sigmaI/netI 0.2493
_diffrn_reflns_limit_h_max 38
_diffrn_reflns_limit_h_min -32
_diffrn_reflns_limit_k_max 8
_diffrn_reflns_limit_k_min -5
_diffrn_reflns_limit_l_max 19
_diffrn_reflns_limit_l_min -19
_diffrn_reflns_number 10326
_diffrn_reflns_theta_full 23.39
_diffrn_reflns_theta_max 23.39
_diffrn_reflns_theta_min 1.15
_exptl_absorpt_coefficient_mu 0.308
_exptl_crystal_density_diffrn 1.338
_exptl_crystal_density_method 'not measured'
_exptl_crystal_F_000 2036
_refine_diff_density_max 0.810
_refine_diff_density_min -0.599
_refine_diff_density_rms 0.132
_refine_ls_abs_structure_details 'Flack H D (1983), Acta Cryst. A39, 876-881'
_refine_ls_abs_structure_Flack 0.0(3)
_refine_ls_extinction_coef 0.0038(11)
_refine_ls_extinction_expression Fc^*^=kFc[1+0.001xFc^2^\l^3^/sin(2\q)]^-1/4^
_refine_ls_extinction_method SHELXL
_refine_ls_goodness_of_fit_ref 1.129
_refine_ls_hydrogen_treatment mixed
_refine_ls_matrix_type full
_refine_ls_number_parameters 274
_refine_ls_number_reflns 4662
_refine_ls_number_restraints 1
_refine_ls_restrained_S_all 1.129
_refine_ls_R_factor_all 0.2745
_refine_ls_R_factor_gt 0.1496
_refine_ls_shift/su_max 3.672
_refine_ls_shift/su_mean 0.075
_refine_ls_structure_factor_coef Fsqd
_refine_ls_weighting_details 'calc w=1/[\s^2^(Fo^2^)+(0.2000P)^2^+0.0000P] where P=(Fo^2^+2Fc^2^)/3'
_refine_ls_weighting_scheme calc
_refine_ls_wR_factor_gt 0.3445
_refine_ls_wR_factor_ref 0.4230
_reflns_number_gt 1983
_reflns_number_total 4662
_reflns_threshold_expression >2sigma(I)
_cod_data_source_file ja5b03531_si_003.cif
_cod_data_source_block x07152014_0m_a
_cod_original_cell_volume 4690(9)
_cod_database_code 4123776

loop_
_symmetry_equiv_pos_as_xyz
'x, y, z'
'-x, y, -z'
'x+1/2, y+1/2, z'
'-x+1/2, y+1/2, -z'

loop_
_atom_site_label
_atom_site_type_symbol
_atom_site_fract_x
_atom_site_fract_y
_atom_site_fract_z
_atom_site_U_iso_or_equiv
_atom_site_adp_type
_atom_site_occupancy
_atom_site_symmetry_multiplicity
_atom_site_calc_flag
_atom_site_refinement_flags
C1 C 0.6595(8) 0.426(3) 0.6710(14) 0.053(7) Uiso 1 1 d .
C2 C 0.6462(7) 0.613(3) 0.6629(13) 0.052(7) Uiso 1 1 d .
H2 H 0.6647 0.7019 0.6731 0.062 Uiso 1 1 calc R
C3 C 0.6123(7) 0.668(3) 0.6436(11) 0.044(6) Uiso 1 1 d .
H3 H 0.5947 0.5763 0.6322 0.053 Uiso 1 1 calc R
C4 C 0.5963(7) 0.846(3) 0.6362(13) 0.048(7) Uiso 1 1 d .
H4 H 0.6143 0.9270 0.6637 0.058 Uiso 1 1 calc R
C5 C 0.5958(8) 0.909(4) 0.5502(15) 0.065(8) Uiso 1 1 d .
C6 C 0.5782(8) 0.778(3) 0.4982(13) 0.055(7) Uiso 1 1 d .
H6A H 0.5972 0.6908 0.4807 0.066 Uiso 1 1 calc R
H6B H 0.5570 0.7142 0.5227 0.066 Uiso 1 1 calc R
C7 C 0.5624(9) 1.041(5) 0.4457(18) 0.084(9) Uiso 1 1 d .
C8 C 0.5741(8) 1.078(3) 0.5334(14) 0.063(8) Uiso 1 1 d .
H8 H 0.5917 1.1824 0.5370 0.076 Uiso 1 1 calc R
C9 C 0.5377(7) 1.115(3) 0.5784(13) 0.053(7) Uiso 1 1 d .
H9 H 0.5157 1.0453 0.5571 0.063 Uiso 1 1 calc R
C10 C 0.5450(7) 1.065(3) 0.6626(12) 0.047(6) Uiso 1 1 d .
H10A H 0.5650 1.1437 0.6843 0.056 Uiso 1 1 calc R
H10B H 0.5214 1.0830 0.6916 0.056 Uiso 1 1 calc R
C11 C 0.5573(8) 0.880(3) 0.6688(14) 0.053(7) Uiso 1 1 d .
H11 H 0.5386 0.8071 0.6391 0.064 Uiso 1 1 calc R
C12 C 0.5567(7) 0.812(3) 0.7516(12) 0.038(6) Uiso 1 1 d .
C13 C 0.5345(7) 0.666(3) 0.7676(14) 0.061(7) Uiso 1 1 d .
H13 H 0.5219 0.6119 0.7256 0.073 Uiso 1 1 calc R
C14 C 0.5277(7) 0.581(3) 0.8443(13) 0.047(6) Uiso 1 1 d .
H14 H 0.5451 0.6392 0.8820 0.057 Uiso 1 1 calc R
C15 C 0.4870(7) 0.606(3) 0.8706(15) 0.061(7) Uiso 1 1 d .
H15A H 0.4695 0.5532 0.8326 0.074 Uiso 1 1 calc R
H15B H 0.4838 0.5410 0.9185 0.074 Uiso 1 1 calc R
C16 C 0.4755(7) 0.796(3) 0.8827(14) 0.053(7) Uiso 1 1 d .
H16A H 0.4912 0.8435 0.9250 0.063 Uiso 1 1 calc R
H16B H 0.4823 0.8636 0.8369 0.063 Uiso 1 1 calc R
C17 C 0.4358(8) 0.835(3) 0.8991(15) 0.059(7) Uiso 1 1 d .
H17 H 0.4199 0.7781 0.8584 0.071 Uiso 1 1 calc R
C18 C 0.4234(7) 1.028(3) 0.9041(12) 0.038(6) Uiso 1 1 d .
C19 C 0.7547(8) 0.029(3) 0.6410(14) 0.054(7) Uiso 1 1 d .
C20 C 0.7452(7) 0.211(3) 0.6757(13) 0.050(6) Uiso 1 1 d .
H20A H 0.7633 0.2342 0.7180 0.060 Uiso 1 1 calc R
H20B H 0.7495 0.3035 0.6369 0.060 Uiso 1 1 calc R
C21 C 0.7080(7) 0.230(3) 0.7026(12) 0.044(6) Uiso 1 1 d .
H21 H 0.6909 0.1486 0.6734 0.053 Uiso 1 1 calc R
C22 C 0.7043(8) 0.188(3) 0.7874(14) 0.062(7) Uiso 1 1 d .
H22 H 0.7199 0.2632 0.8226 0.074 Uiso 1 1 calc R
C23 C 0.6663(7) 0.128(3) 0.8167(13) 0.056(7) Uiso 1 1 d .
H23 H 0.6459 0.1127 0.7771 0.067 Uiso 1 1 calc R
C24 C 0.6975(8) 0.001(3) 0.8123(15) 0.063(8) Uiso 1 1 d .
H24A H 0.6958 -0.0910 0.7727 0.076 Uiso 1 1 calc R
H24B H 0.7096 -0.0376 0.8603 0.076 Uiso 1 1 calc R
C25 C 0.6383(7) 0.930(3) 0.5260(14) 0.059(7) Uiso 1 1 d .
H25A H 0.6542 0.8456 0.5545 0.089 Uiso 1 1 calc R
H25B H 0.6469 1.0506 0.5366 0.089 Uiso 1 1 calc R
H25C H 0.6403 0.9056 0.4718 0.089 Uiso 1 1 calc R
C26 C 0.5794(7) 0.898(3) 0.8092(12) 0.038(6) Uiso 1 1 d .
H26A H 0.5724 0.8528 0.8589 0.056 Uiso 1 1 calc R
H26B H 0.5747 1.0263 0.8073 0.056 Uiso 1 1 calc R
H26C H 0.6064 0.8751 0.8004 0.056 Uiso 1 1 calc R
C27 C 0.5369(8) 0.384(3) 0.8437(15) 0.059(7) Uiso 1 1 d .
H27A H 0.5192 0.3229 0.8092 0.089 Uiso 1 1 calc R
H27B H 0.5344 0.3360 0.8948 0.089 Uiso 1 1 calc R
H27C H 0.5631 0.3668 0.8266 0.089 Uiso 1 1 calc R
C28 C 0.8038(8) -0.141(3) 0.5791(14) 0.055(7) Uiso 1 1 d .
C29 C 0.8019(7) -0.292(3) 0.6346(13) 0.054(7) Uiso 1 1 d .
H29A H 0.8123 -0.2540 0.6836 0.081 Uiso 1 1 calc R
H29B H 0.8168 -0.3921 0.6158 0.081 Uiso 1 1 calc R
H29C H 0.7753 -0.3287 0.6405 0.081 Uiso 1 1 calc R
C30 C 0.8414(8) -0.083(4) 0.5595(17) 0.078(9) Uiso 1 1 d .
H30A H 0.8397 0.0027 0.5178 0.116 Uiso 1 1 calc R
H30B H 0.8566 -0.1846 0.5438 0.116 Uiso 1 1 calc R
H30C H 0.8537 -0.0262 0.6034 0.116 Uiso 1 1 calc R
C31 C 0.7799(8) -0.177(4) 0.5117(15) 0.071(9) Uiso 1 1 d .
H31A H 0.7724 -0.0643 0.4880 0.107 Uiso 1 1 calc R
H31B H 0.7570 -0.2413 0.5266 0.107 Uiso 1 1 calc R
H31C H 0.7943 -0.2478 0.4758 0.107 Uiso 1 1 calc R
C32 C 0.5548(8) 0.809(4) 0.3594(16) 0.073(9) Uiso 1 1 d .
H32A H 0.5388 0.7023 0.3656 0.088 Uiso 1 1 calc R
H32B H 0.5399 0.8967 0.3296 0.088 Uiso 1 1 calc R
C33 C 0.5897(8) 0.762(3) 0.3178(14) 0.059(7) Uiso 1 1 d .
C34 C 0.6166(8) 0.887(4) 0.3038(15) 0.066(8) Uiso 1 1 d .
H34 H 0.6139 1.0034 0.3234 0.080 Uiso 1 1 calc R
C35 C 0.6489(9) 0.844(4) 0.2598(15) 0.065(8) Uiso 1 1 d .
H35 H 0.6679 0.9301 0.2509 0.078 Uiso 1 1 calc R
C36 C 0.6523(8) 0.683(4) 0.2313(14) 0.063(7) Uiso 1 1 d .
C37 C 0.6257(9) 0.558(4) 0.2440(16) 0.072(8) Uiso 1 1 d .
H37 H 0.6281 0.4443 0.2219 0.086 Uiso 1 1 calc R
C38 C 0.5944(9) 0.596(4) 0.2900(16) 0.077(9) Uiso 1 1 d .
H38 H 0.5765 0.5062 0.3015 0.092 Uiso 1 1 calc R
C39 C 0.6935(8) 0.482(3) 0.1624(14) 0.060(7) Uiso 1 1 d .
H39A H 0.6867 0.3961 0.2016 0.090 Uiso 1 1 calc R
H39B H 0.7207 0.4713 0.1514 0.090 Uiso 1 1 calc R
H39C H 0.6784 0.4578 0.1164 0.090 Uiso 1 1 calc R
C40 C 0.4042(8) 0.592(3) 0.9676(15) 0.064(8) Uiso 1 1 d .
H40A H 0.4100 0.5251 0.9211 0.077 Uiso 1 1 calc R
H40B H 0.4127 0.5189 1.0111 0.077 Uiso 1 1 calc R
C41 C 0.3559(6) 0.675(3) 1.0473(11) 0.037(5) Uiso 1 1 d .
H41A H 0.3647 0.7987 1.0549 0.044 Uiso 1 1 calc R
H41B H 0.3681 0.5994 1.0863 0.044 Uiso 1 1 calc R
C42 C 0.3138(7) 0.665(3) 1.0516(13) 0.049(6) Uiso 1 1 d .
C43 C 0.2903(7) 0.731(3) 0.9995(14) 0.053(7) Uiso 1 1 d .
H43 H 0.3009 0.7853 0.9561 0.063 Uiso 1 1 calc R
C44 C 0.2492(8) 0.726(3) 1.0059(16) 0.065(8) Uiso 1 1 d .
H44 H 0.2329 0.7665 0.9662 0.078 Uiso 1 1 calc R
C45 C 0.2341(8) 0.655(3) 1.0752(13) 0.060(7) Uiso 1 1 d .
H45 H 0.2073 0.6482 1.0818 0.072 Uiso 1 1 calc R
C46 C 0.2583(8) 0.599(3) 1.1308(16) 0.068(8) Uiso 1 1 d .
H46 H 0.2487 0.5575 1.1776 0.081 Uiso 1 1 calc R
C47 C 0.2980(9) 0.602(4) 1.1179(16) 0.074(9) Uiso 1 1 d .
H47 H 0.3147 0.5602 1.1566 0.089 Uiso 1 1 calc R
Cl1 Cl 0.6494(2) 0.2006(9) 0.9074(3) 0.063(2) Uani 1 1 d .
Cl2 Cl 0.4367(2) 1.1419(10) 0.8210(3) 0.073(2) Uani 1 1 d .
Cl3 Cl 0.4477(2) 1.1279(10) 0.9833(3) 0.070(2) Uani 1 1 d .
Cl4 Cl 0.3742(2) 1.0496(10) 0.9180(3) 0.067(2) Uani 1 1 d .
N1 N 0.5644(7) 0.887(3) 0.4369(12) 0.065(6) Uiso 1 1 d .
O1 O 0.7890(5) 0.025(2) 0.6157(9) 0.058(5) Uiso 1 1 d .
O2 O 0.7315(6) -0.078(3) 0.6376(11) 0.077(6) Uiso 1 1 d .
O3 O 0.6939(5) 0.4107(19) 0.6933(8) 0.045(4) Uiso 1 1 d .
O4 O 0.6355(5) 0.309(2) 0.6561(10) 0.064(5) Uiso 1 1 d .
O5 O 0.5550(6) 1.178(3) 0.4070(12) 0.100(7) Uiso 1 1 d .
O6 O 0.5304(6) 1.297(3) 0.5732(13) 0.093(7) Uiso 1 1 d .
H6 H 0.5195 1.3195 0.5317 0.140 Uiso 1 1 calc R
O7 O 0.6855(5) 0.659(2) 0.1886(9) 0.065(5) Uiso 1 1 d .
O8 O 0.4264(5) 0.752(2) 0.9676(9) 0.055(5) Uiso 1 1 d .
O9 O 0.3653(4) 0.6132(19) 0.9714(8) 0.045(4) Uiso 1 1 d .

loop_
_atom_site_aniso_label
_atom_site_aniso_U_11
_atom_site_aniso_U_22
_atom_site_aniso_U_33
_atom_site_aniso_U_23
_atom_site_aniso_U_13
_atom_site_aniso_U_12
Cl1 0.078(5) 0.102(5) 0.010(2) 0.010(3) 0.001(3) -0.007(4)
Cl2 0.091(6) 0.100(6) 0.028(3) 0.009(3) 0.005(4) -0.002(5)
Cl3 0.091(6) 0.101(5) 0.018(3) -0.013(3) -0.005(3) 0.004(5)
Cl4 0.088(6) 0.105(6) 0.008(2) 0.003(3) 0.010(3) 0.009(5)

loop_
_atom_type_symbol
_atom_type_description
_atom_type_scat_dispersion_real
_atom_type_scat_dispersion_imag
_atom_type_scat_source
C C 0.0033 0.0016 'International Tables Vol C Tables 4.2.6.8 and 6.1.1.4'
H H 0.0000 0.0000 'International Tables Vol C Tables 4.2.6.8 and 6.1.1.4'
N N 0.0061 0.0033 'International Tables Vol C Tables 4.2.6.8 and 6.1.1.4'
O O 0.0106 0.0060 'International Tables Vol C Tables 4.2.6.8 and 6.1.1.4'
Cl Cl 0.1484 0.1585 'International Tables Vol C Tables 4.2.6.8 and 6.1.1.4'

loop_
_geom_angle_atom_site_label_1
_geom_angle_atom_site_label_2
_geom_angle_atom_site_label_3
_geom_angle
O4 C1 O3 130(2)
O4 C1 C2 116(2)
O3 C1 C2 114(2)
C3 C2 C1 128(2)
C2 C3 C4 132(2)
C3 C4 C11 118(2)
C3 C4 C5 111(2)
C11 C4 C5 108(2)
C6 C5 C8 104(2)
C6 C5 C25 107(2)
C8 C5 C25 110(2)
C6 C5 C4 113(2)
C8 C5 C4 116(2)
C25 C5 C4 107(2)
N1 C6 C5 103(2)
N1 C7 O5 139(3)
N1 C7 C8 106(3)
O5 C7 C8 115(3)
C5 C8 C9 118(2)
C5 C8 C7 99(2)
C9 C8 C7 109(2)
O6 C9 C8 107(2)
O6 C9 C10 109(2)
C8 C9 C10 109(2)
C11 C10 C9 110(2)
C10 C11 C4 113(2)
C10 C11 C12 112(2)
C4 C11 C12 109(2)
C13 C12 C26 122(2)
C13 C12 C11 118(2)
C26 C12 C11 120(2)
C12 C13 C14 128(2)
C15 C14 C27 109(2)
C15 C14 C13 112(2)
C27 C14 C13 112(2)
C16 C15 C14 115(2)
C17 C16 C15 119(2)
O8 C17 C16 109(2)
O8 C17 C18 108(2)
C16 C17 C18 119(2)
C17 C18 Cl4 112.4(17)
C17 C18 Cl2 109.8(16)
Cl4 C18 Cl2 109.9(12)
C17 C18 Cl3 108.4(16)
Cl4 C18 Cl3 107.8(12)
Cl2 C18 Cl3 108.3(12)
O2 C19 O1 129(3)
O2 C19 C20 120(3)
O1 C19 C20 111(2)
C21 C20 C19 115(2)
C20 C21 O3 112(2)
C20 C21 C22 114(2)
O3 C21 C22 105.5(18)
C24 C22 C23 57.8(16)
C24 C22 C21 120(2)
C23 C22 C21 119(2)
C24 C23 C22 60.8(17)
C24 C23 Cl1 120.4(18)
C22 C23 Cl1 121.1(19)
C23 C24 C22 61.4(17)
C30 C28 C31 112(2)
C30 C28 O1 100(2)
C31 C28 O1 108(2)
C30 C28 C29 116(2)
C31 C28 C29 111(2)
O1 C28 C29 109(2)
C33 C32 N1 111(2)
C38 C33 C34 119(3)
C38 C33 C32 121(3)
C34 C33 C32 120(3)
C33 C34 C35 120(3)
C36 C35 C34 120(3)
C35 C36 C37 121(3)
C35 C36 O7 114(3)
C37 C36 O7 125(3)
C36 C37 C38 120(3)
C33 C38 C37 120(3)
O9 C40 O8 116(2)
O9 C41 C42 105.6(17)
C43 C42 C47 118(3)
C43 C42 C41 124(2)
C47 C42 C41 118(2)
C42 C43 C44 123(2)
C43 C44 C45 117(2)
C46 C45 C44 120(3)
C45 C46 C47 119(3)
C42 C47 C46 123(3)
C7 N1 C6 119(3)
C7 N1 C32 119(3)
C6 N1 C32 122(2)
C19 O1 C28 120(2)
C1 O3 C21 116.0(19)
C36 O7 C39 117(2)
C17 O8 C40 120(2)
C40 O9 C41 108.7(17)

loop_
_geom_bond_atom_site_label_1
_geom_bond_atom_site_label_2
_geom_bond_distance
C1 O4 1.25(3)
C1 O3 1.27(3)
C1 C2 1.49(3)
C2 C3 1.30(3)
C3 C4 1.46(3)
C4 C11 1.51(3)
C4 C5 1.59(3)
C5 C6 1.48(3)
C5 C8 1.52(3)
C5 C25 1.56(4)
C6 N1 1.44(3)
C7 N1 1.18(3)
C7 O5 1.26(3)
C7 C8 1.62(4)
C8 C9 1.54(3)
C9 O6 1.41(3)
C9 C10 1.55(3)
C10 C11 1.47(3)
C11 C12 1.55(3)
C12 C13 1.38(3)
C12 C26 1.44(3)
C13 C14 1.52(3)
C14 C15 1.52(3)
C14 C27 1.52(3)
C15 C16 1.51(3)
C16 C17 1.45(3)
C17 O8 1.41(3)
C17 C18 1.52(3)
C18 Cl4 1.75(2)
C18 Cl2 1.77(2)
C18 Cl3 1.80(2)
C19 O2 1.15(3)
C19 O1 1.29(3)
C19 C20 1.55(3)
C20 C21 1.40(3)
C21 O3 1.46(3)
C21 C22 1.54(3)
C22 C24 1.50(4)
C22 C23 1.51(3)
C23 C24 1.45(3)
C23 Cl1 1.81(2)
C28 C30 1.44(4)
C28 C31 1.47(3)
C28 O1 1.51(3)
C28 C29 1.51(3)
C32 C33 1.48(4)
C32 N1 1.53(3)
C33 C38 1.35(3)
C33 C34 1.36(3)
C34 C35 1.42(4)
C35 C36 1.32(3)
C36 C37 1.35(4)
C36 O7 1.41(3)
C37 C38 1.41(4)
C39 O7 1.44(3)
C40 O9 1.38(3)
C40 O8 1.44(3)
C41 O9 1.46(2)
C41 C42 1.48(3)
C42 C43 1.33(3)
C42 C47 1.39(3)
C43 C44 1.45(4)
C44 C45 1.45(3)
C45 C46 1.36(3)
C46 C47 1.41(3)
